data_7101848
loop_
_publ_author_name
'Spinney, Heather A'
'Korobkov, Ilia'
'Richeson, Darrin S'

_publ_section_title
;
 Diamidonaphthalene-supported pnictogenium cations: synthesis of an
 N-heterocyclic stibenium cation by a novel protonation route.
;
_journal_issue 16
_journal_name_full 'Chemical communications (Cambridge, England)'
_journal_page_first 1647
_journal_page_last 1649
_journal_paper_doi 10.1039/b617434e
_journal_year 2007
_chemical_formula_sum 'C37.6 H46.4 Cl2 N4 Sb2'
_chemical_formula_weight 868.79
_chemical_name_systematic
;

?

;
_space_group_IT_number 14
_symmetry_cell_setting monoclinic
_symmetry_space_group_name_Hall '-P 2yn'
_symmetry_space_group_name_H-M 'P 1 21/n 1'
_atom_sites_solution_hydrogens geom
_atom_sites_solution_primary direct
_atom_sites_solution_secondary difmap
_audit_creation_method SHELXL-97
_cell_angle_alpha 90.00
_cell_angle_beta 92.125(4)
_cell_angle_gamma 90.00
_cell_formula_units_Z 4
_cell_length_a 15.669(4)
_cell_length_b 11.931(3)
_cell_length_c 21.118(5)
_cell_measurement_reflns_used 711
_cell_measurement_temperature 213(2)
_cell_measurement_theta_max 26.37
_cell_measurement_theta_min 1.59
_cell_volume 3945.3(15)
_computing_cell_refinement 'Bruker SMART'
_computing_data_collection 'Bruker SMART'
_computing_data_reduction 'Bruker SAINT'
_computing_molecular_graphics 'Bruker SHELXTL'
_computing_publication_material 'Bruker SHELXTL'
_computing_structure_refinement 'SHELXL-97 (Sheldrick, 1997)'
_computing_structure_solution 'SHELXS-97 (Sheldrick, 1990)'
_diffrn_ambient_temperature 213(2)
_diffrn_measured_fraction_theta_full 0.983
_diffrn_measured_fraction_theta_max 0.983
_diffrn_measurement_device_type 'CCD area detector'
_diffrn_measurement_method 'phi and omega scans'
_diffrn_radiation_monochromator graphite
_diffrn_radiation_source 'fine-focus sealed tube'
_diffrn_radiation_type MoK\a
_diffrn_radiation_wavelength 0.71073
_diffrn_reflns_av_R_equivalents 0.0278
_diffrn_reflns_av_sigmaI/netI 0.0427
_diffrn_reflns_limit_h_max 19
_diffrn_reflns_limit_h_min -19
_diffrn_reflns_limit_k_max 14
_diffrn_reflns_limit_k_min -11
_diffrn_reflns_limit_l_max 26
_diffrn_reflns_limit_l_min -23
_diffrn_reflns_number 18116
_diffrn_reflns_theta_full 26.37
_diffrn_reflns_theta_max 26.37
_diffrn_reflns_theta_min 1.59
_diffrn_standards_decay_% <1
_exptl_absorpt_coefficient_mu 1.535
_exptl_absorpt_correction_T_max 0.7489
_exptl_absorpt_correction_T_min 0.6560
_exptl_absorpt_correction_type multi-scan
_exptl_absorpt_process_details 'SADABS, Bruker (2000)'
_exptl_crystal_colour orange
_exptl_crystal_density_diffrn 1.463
_exptl_crystal_density_meas ?
_exptl_crystal_density_method 'not measured'
_exptl_crystal_description block
_exptl_crystal_F_000 1744
_exptl_crystal_size_max 0.30
_exptl_crystal_size_mid 0.20
_exptl_crystal_size_min 0.20
_refine_diff_density_max 1.247
_refine_diff_density_min -1.038
_refine_diff_density_rms 0.121
_refine_ls_extinction_method none
_refine_ls_goodness_of_fit_ref 1.065
_refine_ls_hydrogen_treatment constr
_refine_ls_matrix_type full
_refine_ls_number_parameters 381
_refine_ls_number_reflns 7934
_refine_ls_number_restraints 4
_refine_ls_restrained_S_all 1.067
_refine_ls_R_factor_all 0.0687
_refine_ls_R_factor_gt 0.0459
_refine_ls_shift/su_max 0.002
_refine_ls_shift/su_mean 0.001
_refine_ls_structure_factor_coef Fsqd
_refine_ls_weighting_details 'calc w=1/[\s^2^(Fo^2^)+(0.0663P)^2^+7.7637P] where P=(Fo^2^+2Fc^2^)/3'
_refine_ls_weighting_scheme calc
_refine_ls_wR_factor_gt 0.1221
_refine_ls_wR_factor_ref 0.1351
_reflns_number_gt 5939
_reflns_number_total 7934
_reflns_threshold_expression >2sigma(I)
_cod_data_source_file b617434e.txt
_cod_data_source_block dr25
_cod_depositor_comments
;
The following automatic conversions were performed:
'_symmetry_cell_setting' value 'Monoclinic' changed to 'monoclinic'
according to '/home/saulius/struct/CIF-dictionaries/cif_core.dic'
dictionary named 'cif_core.dic' version 2.4.1 from 2010-06-29.

Automatic conversion script
Id: cif_fix_enum 1527 2010-12-29 10:47:43Z saulius 

The following automatic conversions were performed:

'_exptl_crystal_density_meas' value 'n/a' was changed to '?' - the
value is perceived as not measured.

Automatic conversion script
Id: cif_fix_values 3008 2015-01-20 13:52:24Z robertas 
;
_cod_original_sg_symbol_H-M P2(1)/n
_cod_original_formula_sum 'C37.60 H46.40 Cl2 N4 Sb2'
_cod_database_code 7101848

loop_
_symmetry_equiv_pos_as_xyz
'x, y, z'
'-x+1/2, y+1/2, -z+1/2'
'-x, -y, -z'
'x-1/2, -y-1/2, z-1/2'

loop_
_atom_site_label
_atom_site_type_symbol
_atom_site_fract_x
_atom_site_fract_y
_atom_site_fract_z
_atom_site_U_iso_or_equiv
_atom_site_adp_type
_atom_site_occupancy
_atom_site_symmetry_multiplicity
_atom_site_calc_flag
_atom_site_refinement_flags
_atom_site_disorder_assembly
_atom_site_disorder_group
Sb1 Sb 0.88205(2) 0.90468(3) 0.16102(2) 0.04401(13) Uani 1 1 d . . .
Cl1 Cl 0.84812(13) 0.82511(16) 0.05918(9) 0.0679(5) Uani 1 1 d . . .
N1 N 0.7636(3) 0.8938(4) 0.1953(3) 0.0463(12) Uani 1 1 d . . .
N2 N 0.8522(3) 1.0644(4) 0.1381(2) 0.0372(10) Uani 1 1 d . . .
C1 C 0.6932(4) 0.9294(5) 0.1579(3) 0.0409(13) Uani 1 1 d . . .
C2 C 0.6140(4) 0.8792(6) 0.1635(4) 0.0594(18) Uani 1 1 d . . .
H2A H 0.6093 0.8193 0.1921 0.071 Uiso 1 1 calc R . .
C3 C 0.5411(4) 0.9134(6) 0.1289(4) 0.066(2) Uani 1 1 d . . .
H3A H 0.4888 0.8769 0.1346 0.080 Uiso 1 1 calc R . .
C4 C 0.5454(4) 0.9980(6) 0.0879(3) 0.0535(17) Uani 1 1 d . . .
H4A H 0.4960 1.0202 0.0645 0.064 Uiso 1 1 calc R . .
C5 C 0.6228(3) 1.0543(5) 0.0790(3) 0.0404(13) Uani 1 1 d . . .
C6 C 0.6244(4) 1.1450(6) 0.0368(3) 0.0495(16) Uani 1 1 d . . .
H6A H 0.5738 1.1651 0.0142 0.059 Uiso 1 1 calc R . .
C7 C 0.6960(4) 1.2041(5) 0.0276(3) 0.0471(15) Uani 1 1 d . . .
H7A H 0.6951 1.2654 -0.0003 0.057 Uiso 1 1 calc R . .
C8 C 0.7728(4) 1.1731(5) 0.0605(3) 0.0418(13) Uani 1 1 d . . .
H8A H 0.8230 1.2132 0.0528 0.050 Uiso 1 1 calc R . .
C9 C 0.7762(3) 1.0862(4) 0.1035(2) 0.0331(11) Uani 1 1 d . . .
C10 C 0.6999(3) 1.0215(4) 0.1141(2) 0.0341(11) Uani 1 1 d . . .
C11 C 0.7532(5) 0.8102(6) 0.2464(3) 0.0618(19) Uani 1 1 d . . .
H11A H 0.6952 0.8198 0.2627 0.074 Uiso 1 1 calc R . .
C12 C 0.8161(6) 0.8326(8) 0.3007(4) 0.085(3) Uani 1 1 d . . .
H12A H 0.8092 0.9089 0.3155 0.127 Uiso 1 1 calc R . .
H12B H 0.8738 0.8225 0.2864 0.127 Uiso 1 1 calc R . .
H12C H 0.8059 0.7808 0.3350 0.127 Uiso 1 1 calc R . .
C13 C 0.7595(6) 0.6889(7) 0.2209(4) 0.088(3) Uani 1 1 d . . .
H13A H 0.7170 0.6779 0.1869 0.132 Uiso 1 1 calc R . .
H13B H 0.7495 0.6363 0.2548 0.132 Uiso 1 1 calc R . .
H13C H 0.8161 0.6766 0.2050 0.132 Uiso 1 1 calc R . .
C14 C 0.9259(3) 1.1414(5) 0.1325(3) 0.0449(14) Uani 1 1 d . . .
H14A H 0.9028 1.2180 0.1267 0.054 Uiso 1 1 calc R . .
C15 C 0.9795(4) 1.1405(7) 0.1944(3) 0.0592(18) Uani 1 1 d . . .
H15A H 0.9434 1.1580 0.2294 0.089 Uiso 1 1 calc R . .
H15B H 1.0245 1.1961 0.1923 0.089 Uiso 1 1 calc R . .
H15C H 1.0046 1.0669 0.2008 0.089 Uiso 1 1 calc R . .
C16 C 0.9788(4) 1.1160(7) 0.0759(3) 0.0580(17) Uani 1 1 d . . .
H16A H 0.9428 1.1184 0.0376 0.087 Uiso 1 1 calc R . .
H16B H 1.0038 1.0419 0.0806 0.087 Uiso 1 1 calc R . .
H16C H 1.0239 1.1713 0.0732 0.087 Uiso 1 1 calc R . .
Sb2 Sb 0.24864(2) 1.06941(3) 0.245006(17) 0.03410(12) Uani 1 1 d . . .
Cl2 Cl 0.34144(10) 0.90995(13) 0.26229(8) 0.0512(4) Uani 1 1 d . . .
N3 N 0.1495(3) 1.0074(4) 0.2921(2) 0.0352(10) Uani 1 1 d . . .
N4 N 0.1898(3) 1.0154(4) 0.1641(2) 0.0340(10) Uani 1 1 d . . .
C17 C 0.1161(3) 0.9007(4) 0.2775(3) 0.0353(12) Uani 1 1 d . . .
C18 C 0.0784(4) 0.8380(5) 0.3246(3) 0.0471(15) Uani 1 1 d . . .
H18A H 0.0781 0.8669 0.3660 0.057 Uiso 1 1 calc R . .
C19 C 0.0411(4) 0.7333(6) 0.3122(3) 0.0535(16) Uani 1 1 d . . .
H19A H 0.0164 0.6935 0.3453 0.064 Uiso 1 1 calc R . .
C20 C 0.0400(4) 0.6894(5) 0.2545(3) 0.0503(16) Uani 1 1 d . . .
H20A H 0.0137 0.6196 0.2470 0.060 Uiso 1 1 calc R . .
C21 C 0.0784(3) 0.7473(4) 0.2035(3) 0.0408(13) Uani 1 1 d . . .
C22 C 0.0742(4) 0.6979(5) 0.1436(3) 0.0511(16) Uani 1 1 d . . .
H22A H 0.0484 0.6274 0.1380 0.061 Uiso 1 1 calc R . .
C23 C 0.1073(4) 0.7515(5) 0.0932(3) 0.0560(17) Uani 1 1 d . . .
H23A H 0.1028 0.7187 0.0527 0.067 Uiso 1 1 calc R . .
C24 C 0.1481(4) 0.8548(5) 0.1012(3) 0.0456(14) Uani 1 1 d . . .
H24A H 0.1728 0.8890 0.0662 0.055 Uiso 1 1 calc R . .
C25 C 0.1529(3) 0.9080(4) 0.1595(3) 0.0338(11) Uani 1 1 d . . .
C26 C 0.1174(3) 0.8547(4) 0.2137(3) 0.0347(12) Uani 1 1 d . . .
C27 C 0.1378(4) 1.0558(5) 0.3554(3) 0.0408(13) Uani 1 1 d . . .
H27A H 0.0818 1.0297 0.3699 0.049 Uiso 1 1 calc R . .
C28 C 0.1348(5) 1.1841(5) 0.3528(3) 0.0553(17) Uani 1 1 d . . .
H28A H 0.0909 1.2076 0.3220 0.083 Uiso 1 1 calc R . .
H28B H 0.1897 1.2126 0.3405 0.083 Uiso 1 1 calc R . .
H28C H 0.1218 1.2133 0.3942 0.083 Uiso 1 1 calc R . .
C29 C 0.2060(4) 1.0168(6) 0.4044(3) 0.0531(16) Uani 1 1 d . . .
H29A H 0.2069 0.9356 0.4058 0.080 Uiso 1 1 calc R . .
H29B H 0.1929 1.0460 0.4458 0.080 Uiso 1 1 calc R . .
H29C H 0.2615 1.0443 0.3926 0.080 Uiso 1 1 calc R . .
C30 C 0.2185(4) 1.0721(5) 0.1053(3) 0.0394(12) Uani 1 1 d . . .
H30A H 0.1776 1.0518 0.0703 0.047 Uiso 1 1 calc R . .
C31 C 0.2161(4) 1.1986(5) 0.1127(3) 0.0470(14) Uani 1 1 d . . .
H31A H 0.1594 1.2215 0.1243 0.071 Uiso 1 1 calc R . .
H31B H 0.2299 1.2337 0.0730 0.071 Uiso 1 1 calc R . .
H31C H 0.2574 1.2214 0.1456 0.071 Uiso 1 1 calc R . .
C32 C 0.3065(4) 1.0316(6) 0.0870(3) 0.0560(17) Uani 1 1 d . . .
H32A H 0.3058 0.9507 0.0826 0.084 Uiso 1 1 calc R . .
H32B H 0.3485 1.0529 0.1197 0.084 Uiso 1 1 calc R . .
H32C H 0.3211 1.0655 0.0471 0.084 Uiso 1 1 calc R . .
C33 C 1.0015(9) 0.4319(14) 0.0716(6) 0.070(3) Uiso 0.30 1 d PGD A -1
H33 H 1.0116 0.3924 0.1097 0.084 Uiso 0.30 1 calc PR A -1
C34 C 1.0655(7) 0.4405(15) 0.0280(8) 0.070(3) Uiso 0.30 1 d PG A -1
H34 H 1.1189 0.4068 0.0366 0.084 Uiso 0.30 1 calc PR A -1
C35 C 1.0506(9) 0.4989(17) -0.0282(7) 0.070(3) Uiso 0.30 1 d PG A -1
H35 H 1.0939 0.5047 -0.0577 0.084 Uiso 0.30 1 calc PR A -1
C36 C 0.9716(10) 0.5488(15) -0.0409(6) 0.070(3) Uiso 0.30 1 d PG A -1
H36 H 0.9615 0.5883 -0.0789 0.084 Uiso 0.30 1 calc PR A -1
C37 C 0.9076(8) 0.5402(14) 0.0027(7) 0.070(3) Uiso 0.30 1 d PGD A -1
H37 H 0.8542 0.5740 -0.0059 0.084 Uiso 0.30 1 calc PR A -1
C38 C 0.9226(8) 0.4818(14) 0.0590(6) 0.070(3) Uiso 0.30 1 d PGD A -1
C39 C 0.8603(13) 0.480(2) 0.1051(10) 0.070(3) Uiso 0.30 1 d PD A -1
H39A H 0.8821 0.4392 0.1421 0.104 Uiso 0.30 1 calc PR A -1
H39B H 0.8093 0.4428 0.0880 0.104 Uiso 0.30 1 calc PR A -1
H39C H 0.8464 0.5559 0.1171 0.104 Uiso 0.30 1 calc PR A -1
C40 C 0.9954(10) -0.0860(11) 0.4833(8) 0.114(3) Uiso 0.50 1 d PGD B -2
H40 H 1.0103 -0.1622 0.4807 0.137 Uiso 0.50 1 calc PR B -2
C41 C 0.9308(9) -0.0429(13) 0.4436(7) 0.114(3) Uiso 0.50 1 d PG B -2
H41 H 0.9020 -0.0898 0.4141 0.137 Uiso 0.50 1 calc PR B -2
C42 C 0.9087(9) 0.0697(14) 0.4474(7) 0.114(3) Uiso 0.50 1 d PG B -2
H42 H 0.8650 0.0989 0.4206 0.137 Uiso 0.50 1 calc PR B -2
C43 C 0.9513(9) 0.1391(11) 0.4910(7) 0.114(3) Uiso 0.50 1 d PG B -2
H43 H 0.9364 0.2152 0.4936 0.137 Uiso 0.50 1 calc PR B -2
C44 C 1.0159(9) 0.0960(12) 0.5307(7) 0.114(3) Uiso 0.50 1 d PGD B -2
H44 H 1.0447 0.1429 0.5602 0.137 Uiso 0.50 1 calc PR B -2
C45 C 1.0380(10) -0.0166(12) 0.5269(8) 0.114(3) Uiso 0.50 1 d PGD B -2
C46 C 1.1129(14) -0.0595(17) 0.5698(11) 0.114(3) Uiso 0.50 1 d PD B -2
H46A H 1.1356 0.0019 0.5954 0.171 Uiso 0.50 1 calc PR B -2
H46B H 1.1574 -0.0889 0.5437 0.171 Uiso 0.50 1 calc PR B -2
H46C H 1.0928 -0.1183 0.5972 0.171 Uiso 0.50 1 calc PR B -2

loop_
_atom_site_aniso_label
_atom_site_aniso_U_11
_atom_site_aniso_U_22
_atom_site_aniso_U_33
_atom_site_aniso_U_23
_atom_site_aniso_U_13
_atom_site_aniso_U_12
Sb1 0.0377(2) 0.0444(2) 0.0496(3) 0.00966(18) -0.00213(17) 0.00880(16)
Cl1 0.0855(13) 0.0603(11) 0.0579(11) -0.0143(8) 0.0047(9) 0.0155(9)
N1 0.038(2) 0.046(3) 0.055(3) 0.010(2) 0.003(2) -0.003(2)
N2 0.036(2) 0.039(3) 0.037(3) 0.005(2) -0.0002(19) 0.0015(19)
C1 0.039(3) 0.044(3) 0.040(3) -0.001(3) 0.002(2) 0.003(2)
C2 0.049(4) 0.059(4) 0.071(5) 0.009(4) 0.002(3) -0.015(3)
C3 0.038(3) 0.068(5) 0.094(6) 0.000(4) 0.001(3) -0.012(3)
C4 0.031(3) 0.060(4) 0.068(4) -0.016(4) -0.008(3) 0.002(3)
C5 0.034(3) 0.046(3) 0.042(3) -0.016(3) -0.001(2) 0.009(2)
C6 0.051(4) 0.053(4) 0.044(4) -0.010(3) -0.012(3) 0.022(3)
C7 0.059(4) 0.048(4) 0.034(3) 0.005(3) -0.005(3) 0.016(3)
C8 0.046(3) 0.040(3) 0.040(3) 0.006(3) 0.001(2) 0.001(2)
C9 0.036(3) 0.034(3) 0.029(3) -0.009(2) 0.005(2) 0.003(2)
C10 0.035(3) 0.035(3) 0.032(3) -0.004(2) 0.003(2) 0.004(2)
C11 0.070(4) 0.062(5) 0.054(4) 0.024(3) 0.002(3) -0.012(4)
C12 0.097(6) 0.098(7) 0.057(5) 0.029(5) -0.013(4) -0.013(5)
C13 0.118(7) 0.061(5) 0.086(6) 0.025(5) 0.013(5) 0.000(5)
C14 0.031(3) 0.042(3) 0.062(4) 0.005(3) -0.003(3) -0.002(2)
C15 0.045(4) 0.076(5) 0.056(4) -0.004(4) -0.007(3) -0.008(3)
C16 0.042(3) 0.074(5) 0.058(4) 0.005(4) 0.006(3) -0.008(3)
Sb2 0.03495(19) 0.03164(19) 0.0355(2) -0.00541(15) -0.00092(14) -0.00451(14)
Cl2 0.0451(8) 0.0474(9) 0.0607(10) 0.0007(7) -0.0030(7) 0.0072(6)
N3 0.039(2) 0.033(2) 0.034(2) -0.0041(19) 0.0077(19) -0.0018(19)
N4 0.036(2) 0.030(2) 0.036(2) -0.0075(19) -0.0026(18) -0.0035(18)
C17 0.030(2) 0.030(3) 0.046(3) 0.002(2) 0.001(2) 0.005(2)
C18 0.047(3) 0.045(4) 0.049(4) 0.002(3) 0.009(3) -0.003(3)
C19 0.045(3) 0.049(4) 0.067(5) 0.013(3) 0.014(3) -0.006(3)
C20 0.039(3) 0.034(3) 0.078(5) 0.005(3) 0.000(3) -0.005(2)
C21 0.030(3) 0.028(3) 0.063(4) -0.001(3) -0.006(2) 0.001(2)
C22 0.055(4) 0.025(3) 0.072(5) -0.010(3) -0.014(3) 0.000(3)
C23 0.078(5) 0.037(3) 0.052(4) -0.014(3) -0.018(3) -0.004(3)
C24 0.058(4) 0.037(3) 0.041(3) -0.008(3) -0.003(3) -0.002(3)
C25 0.035(3) 0.025(3) 0.041(3) -0.004(2) -0.006(2) 0.003(2)
C26 0.028(2) 0.032(3) 0.044(3) -0.002(2) -0.005(2) 0.005(2)
C27 0.048(3) 0.039(3) 0.035(3) -0.004(2) 0.008(2) 0.005(2)
C28 0.090(5) 0.039(3) 0.037(3) -0.003(3) 0.008(3) 0.018(3)
C29 0.068(4) 0.053(4) 0.037(3) 0.000(3) -0.002(3) 0.006(3)
C30 0.048(3) 0.040(3) 0.031(3) -0.004(2) 0.006(2) -0.007(2)
C31 0.065(4) 0.041(3) 0.035(3) 0.005(3) 0.005(3) -0.005(3)
C32 0.047(3) 0.067(4) 0.055(4) -0.017(3) 0.015(3) 0.002(3)

loop_
_atom_type_symbol
_atom_type_description
_atom_type_scat_dispersion_real
_atom_type_scat_dispersion_imag
_atom_type_scat_source
C C 0.0033 0.0016 'International Tables Vol C Tables 4.2.6.8 and 6.1.1.4'
H H 0.0000 0.0000 'International Tables Vol C Tables 4.2.6.8 and 6.1.1.4'
N N 0.0061 0.0033 'International Tables Vol C Tables 4.2.6.8 and 6.1.1.4'
Cl Cl 0.1484 0.1585 'International Tables Vol C Tables 4.2.6.8 and 6.1.1.4'
Sb Sb -0.5866 1.5461 'International Tables Vol C Tables 4.2.6.8 and 6.1.1.4'

loop_
_geom_angle_atom_site_label_1
_geom_angle_atom_site_label_2
_geom_angle_atom_site_label_3
_geom_angle
N2 Sb1 N1 86.49(19)
N2 Sb1 Cl1 96.73(14)
N1 Sb1 Cl1 96.87(16)
C1 N1 C11 120.7(5)
C1 N1 Sb1 119.6(4)
C11 N1 Sb1 115.5(4)
C9 N2 C14 119.6(4)
C9 N2 Sb1 119.1(3)
C14 N2 Sb1 115.4(3)
C2 C1 N1 120.6(6)
C2 C1 C10 118.0(5)
N1 C1 C10 121.3(5)
C3 C2 C1 123.2(7)
C4 C3 C2 120.1(6)
C3 C4 C5 120.9(6)
C4 C5 C6 119.3(6)
C4 C5 C10 120.7(6)
C6 C5 C10 120.0(5)
C7 C6 C5 121.9(5)
C6 C7 C8 119.5(6)
C9 C8 C7 122.0(6)
C8 C9 N2 119.7(5)
C8 C9 C10 119.4(5)
N2 C9 C10 120.8(5)
C5 C10 C1 117.1(5)
C5 C10 C9 117.1(5)
C1 C10 C9 125.8(5)
N1 C11 C12 110.4(6)
N1 C11 C13 111.3(6)
C12 C11 C13 112.5(7)
N2 C14 C16 113.0(5)
N2 C14 C15 109.4(5)
C16 C14 C15 112.1(5)
N3 Sb2 N4 87.96(18)
N3 Sb2 Cl2 96.14(13)
N4 Sb2 Cl2 97.48(13)
C17 N3 C27 119.7(4)
C17 N3 Sb2 120.8(3)
C27 N3 Sb2 115.3(3)
C25 N4 C30 119.4(4)
C25 N4 Sb2 121.5(3)
C30 N4 Sb2 114.6(3)
C18 C17 N3 119.6(5)
C18 C17 C26 118.6(5)
N3 C17 C26 121.8(5)
C17 C18 C19 122.0(6)
C20 C19 C18 121.0(6)
C19 C20 C21 120.6(6)
C22 C21 C26 121.3(5)
C22 C21 C20 118.1(5)
C26 C21 C20 120.5(6)
C23 C22 C21 120.3(5)
C22 C23 C24 120.4(6)
C25 C24 C23 121.4(6)
C24 C25 N4 119.0(5)
C24 C25 C26 119.7(5)
N4 C25 C26 121.2(5)
C21 C26 C25 116.8(5)
C21 C26 C17 117.2(5)
C25 C26 C17 126.0(5)
N3 C27 C29 112.7(5)
N3 C27 C28 111.3(5)
C29 C27 C28 110.3(5)
N4 C30 C31 110.7(4)
N4 C30 C32 111.7(5)
C31 C30 C32 111.6(5)
C34 C33 C38 120.0
C33 C34 C35 120.0
C34 C35 C36 120.0
C37 C36 C35 120.0
C38 C37 C36 120.0
C39 C38 C37 120.2(8)
C39 C38 C33 119.7(8)
C37 C38 C33 120.0
C41 C40 C45 120.0
C40 C41 C42 120.0
C41 C42 C43 120.0
C42 C43 C44 120.0
C45 C44 C43 120.0
C46 C45 C44 118.1(7)
C46 C45 C40 121.8(7)
C44 C45 C40 120.0

loop_
_geom_bond_atom_site_label_1
_geom_bond_atom_site_label_2
_geom_bond_distance
Sb1 N2 2.017(4)
Sb1 N1 2.021(5)
Sb1 Cl1 2.3926(19)
N1 C1 1.398(7)
N1 C11 1.484(8)
N2 C9 1.398(7)
N2 C14 1.484(7)
C1 C2 1.387(8)
C1 C10 1.443(8)
C2 C3 1.395(10)
C3 C4 1.334(10)
C4 C5 1.405(8)
C5 C6 1.403(9)
C5 C10 1.447(7)
C6 C7 1.345(9)
C7 C8 1.415(8)
C8 C9 1.378(8)
C9 C10 1.448(7)
C11 C12 1.506(10)
C11 C13 1.548(11)
C14 C16 1.509(9)
C14 C15 1.528(8)
Sb2 N3 2.016(4)
Sb2 N4 2.017(4)
Sb2 Cl2 2.4141(16)
N3 C17 1.406(7)
N3 C27 1.474(7)
N4 C25 1.409(6)
N4 C30 1.497(7)
C17 C18 1.394(8)
C17 C26 1.455(8)
C18 C19 1.400(9)
C19 C20 1.326(9)
C20 C21 1.431(8)
C21 C22 1.396(9)
C21 C26 1.431(7)
C22 C23 1.360(9)
C23 C24 1.395(9)
C24 C25 1.386(8)
C25 C26 1.439(8)
C27 C29 1.532(8)
C27 C28 1.532(8)
C30 C31 1.519(8)
C30 C32 1.523(8)
C33 C34 1.3900
C33 C38 1.3900
C34 C35 1.3900
C35 C36 1.3900
C36 C37 1.3900
C37 C38 1.3900
C38 C39 1.405(16)
C40 C41 1.3900
C40 C45 1.3900
C41 C42 1.3900
C42 C43 1.3900
C43 C44 1.3900
C44 C45 1.3900
C45 C46 1.543(15)

loop_
_geom_torsion_atom_site_label_1
_geom_torsion_atom_site_label_2
_geom_torsion_atom_site_label_3
_geom_torsion_atom_site_label_4
_geom_torsion
N2 Sb1 N1 C1 49.5(4)
Cl1 Sb1 N1 C1 -46.9(4)
N2 Sb1 N1 C11 -153.4(5)
Cl1 Sb1 N1 C11 110.3(4)
N1 Sb1 N2 C9 -51.2(4)
Cl1 Sb1 N2 C9 45.3(4)
N1 Sb1 N2 C14 155.9(4)
Cl1 Sb1 N2 C14 -107.6(4)
C11 N1 C1 C2 -6.5(9)
Sb1 N1 C1 C2 149.4(5)
C11 N1 C1 C10 171.2(6)
Sb1 N1 C1 C10 -32.9(7)
N1 C1 C2 C3 178.0(7)
C10 C1 C2 C3 0.1(10)
C1 C2 C3 C4 0.2(12)
C2 C3 C4 C5 -0.4(11)
C3 C4 C5 C6 -178.1(6)
C3 C4 C5 C10 0.3(9)
C4 C5 C6 C7 178.1(6)
C10 C5 C6 C7 -0.3(9)
C5 C6 C7 C8 1.2(9)
C6 C7 C8 C9 -2.1(9)
C7 C8 C9 N2 -175.3(5)
C7 C8 C9 C10 2.1(8)
C14 N2 C9 C8 5.5(7)
Sb1 N2 C9 C8 -146.3(4)
C14 N2 C9 C10 -171.9(5)
Sb1 N2 C9 C10 36.3(6)
C4 C5 C10 C1 0.1(8)
C6 C5 C10 C1 178.4(5)
C4 C5 C10 C9 -178.1(5)
C6 C5 C10 C9 0.2(7)
C2 C1 C10 C5 -0.2(8)
N1 C1 C10 C5 -178.1(5)
C2 C1 C10 C9 177.8(6)
N1 C1 C10 C9 0.0(9)
C8 C9 C10 C5 -1.1(7)
N2 C9 C10 C5 176.2(5)
C8 C9 C10 C1 -179.2(5)
N2 C9 C10 C1 -1.8(8)
C1 N1 C11 C12 -147.2(7)
Sb1 N1 C11 C12 56.0(8)
C1 N1 C11 C13 87.2(8)
Sb1 N1 C11 C13 -69.7(7)
C9 N2 C14 C16 -83.7(6)
Sb1 N2 C14 C16 69.1(6)
C9 N2 C14 C15 150.7(5)
Sb1 N2 C14 C15 -56.5(6)
N4 Sb2 N3 C17 44.6(4)
Cl2 Sb2 N3 C17 -52.7(4)
N4 Sb2 N3 C27 -158.5(4)
Cl2 Sb2 N3 C27 104.2(4)
N3 Sb2 N4 C25 -44.8(4)
Cl2 Sb2 N4 C25 51.1(4)
N3 Sb2 N4 C30 159.4(4)
Cl2 Sb2 N4 C30 -104.7(3)
C27 N3 C17 C18 -5.2(7)
Sb2 N3 C17 C18 150.7(4)
C27 N3 C17 C26 172.9(5)
Sb2 N3 C17 C26 -31.3(6)
N3 C17 C18 C19 177.3(5)
C26 C17 C18 C19 -0.8(8)
C17 C18 C19 C20 -0.1(10)
C18 C19 C20 C21 1.1(10)
C19 C20 C21 C22 -179.1(6)
C19 C20 C21 C26 -1.1(9)
C26 C21 C22 C23 -0.1(9)
C20 C21 C22 C23 177.8(6)
C21 C22 C23 C24 1.9(10)
C22 C23 C24 C25 -2.8(10)
C23 C24 C25 N4 -175.9(5)
C23 C24 C25 C26 1.9(9)
C30 N4 C25 C24 3.4(7)
Sb2 N4 C25 C24 -151.3(4)
C30 N4 C25 C26 -174.4(5)
Sb2 N4 C25 C26 30.9(6)
C22 C21 C26 C25 -0.8(7)
C20 C21 C26 C25 -178.7(5)
C22 C21 C26 C17 178.0(5)
C20 C21 C26 C17 0.2(7)
C24 C25 C26 C21 -0.1(7)
N4 C25 C26 C21 177.6(4)
C24 C25 C26 C17 -178.8(5)
N4 C25 C26 C17 -1.1(8)
C18 C17 C26 C21 0.7(7)
N3 C17 C26 C21 -177.4(4)
C18 C17 C26 C25 179.5(5)
N3 C17 C26 C25 1.4(8)
C17 N3 C27 C29 84.7(6)
Sb2 N3 C27 C29 -72.4(5)
C17 N3 C27 C28 -150.7(5)
Sb2 N3 C27 C28 52.2(6)
C25 N4 C30 C31 153.0(5)
Sb2 N4 C30 C31 -50.6(6)
C25 N4 C30 C32 -81.9(6)
Sb2 N4 C30 C32 74.4(5)
C38 C33 C34 C35 0.0
C33 C34 C35 C36 0.0
C34 C35 C36 C37 0.0
C35 C36 C37 C38 0.0
C36 C37 C38 C39 175.4(19)
C36 C37 C38 C33 0.0
C34 C33 C38 C39 -175.4(19)
C34 C33 C38 C37 0.0
C45 C40 C41 C42 0.0
C40 C41 C42 C43 0.0
C41 C42 C43 C44 0.0
C42 C43 C44 C45 0.0
C43 C44 C45 C46 177(2)
C43 C44 C45 C40 0.0
C41 C40 C45 C46 -177(2)
C41 C40 C45 C44 0.0
